data_2236182
loop_
_publ_author_name
'Qiu, Qi-Ming'
'Jiang, Yu-Han'
'Huang, Xu'
'Jin, Qiong-Hua'
'Zhang, Cun-Lin'

_publ_section_title
;
 3-Amino-1<i>H</i>-1,2,4-triazole-5(4<i>H</i>)-thione--4,4'-bipyridine
 (1/1)
;
_journal_coeditor_code FF2081
_journal_issue 10
_journal_name_full 'Acta Crystallographica Section E'
_journal_page_first o2885
_journal_paper_doi 10.1107/S1600536812037671
_journal_volume 68
_journal_year 2012
_chemical_formula_moiety 'C10 H8 N2, C2 H4 N4 S'
_chemical_formula_sum 'C12 H12 N6 S'
_chemical_formula_weight 272.34
_chemical_name_systematic
;
3-Amino-1<i>H</i>-1,2,4-triazole-5(4<i>H</i>)-thione--4,4'-bipyridine (1/1)
;
_space_group_IT_number 14
_symmetry_cell_setting monoclinic
_symmetry_space_group_name_Hall '-P 2ybc'
_symmetry_space_group_name_H-M 'P 1 21/c 1'
_atom_sites_solution_hydrogens geom
_atom_sites_solution_primary direct
_atom_sites_solution_secondary difmap
_audit_creation_method SHELXL-97
_cell_angle_alpha 90.00
_cell_angle_beta 122.385(2)
_cell_angle_gamma 90.00
_cell_formula_units_Z 4
_cell_length_a 13.5151(12)
_cell_length_b 6.9680(5)
_cell_length_c 16.5529(14)
_cell_measurement_reflns_used 2519
_cell_measurement_temperature 298(2)
_cell_measurement_theta_max 27.877
_cell_measurement_theta_min 2.923
_cell_volume 1316.39(19)
_computing_cell_refinement 'SAINT-Plus (Bruker, 2007)'
_computing_data_collection 'SMART (Bruker, 2007)'
_computing_data_reduction 'SAINT-Plus (Bruker, 2007)'
_computing_molecular_graphics 'SHELXTL (Sheldrick, 2008)'
_computing_publication_material 'SHELXTL (Sheldrick, 2008)'
_computing_structure_refinement 'SHELXL97 (Sheldrick, 2008)'
_computing_structure_solution 'SHELXS97 (Sheldrick, 2008)'
_diffrn_ambient_temperature 298(2)
_diffrn_measured_fraction_theta_full 0.997
_diffrn_measured_fraction_theta_max 0.997
_diffrn_measurement_device_type 'Bruker SMART CCD area-detector'
_diffrn_measurement_method 'phi and omega scans'
_diffrn_radiation_monochromator graphite
_diffrn_radiation_source 'fine-focus sealed tube'
_diffrn_radiation_type MoK\a
_diffrn_radiation_wavelength 0.71073
_diffrn_reflns_av_R_equivalents 0.0343
_diffrn_reflns_av_sigmaI/netI 0.0371
_diffrn_reflns_limit_h_max 16
_diffrn_reflns_limit_h_min -16
_diffrn_reflns_limit_k_max 6
_diffrn_reflns_limit_k_min -8
_diffrn_reflns_limit_l_max 15
_diffrn_reflns_limit_l_min -19
_diffrn_reflns_number 6507
_diffrn_reflns_theta_full 25.01
_diffrn_reflns_theta_max 25.01
_diffrn_reflns_theta_min 3.18
_diffrn_standards_number 0
_exptl_absorpt_coefficient_mu 0.242
_exptl_absorpt_correction_T_max 0.9510
_exptl_absorpt_correction_T_min 0.9095
_exptl_absorpt_correction_type multi-scan
_exptl_absorpt_process_details '(SADABS; Bruker, 2007)'
_exptl_crystal_colour yellow
_exptl_crystal_density_diffrn 1.374
_exptl_crystal_density_method 'not measured'
_exptl_crystal_description block
_exptl_crystal_F_000 568
_exptl_crystal_size_max 0.40
_exptl_crystal_size_mid 0.30
_exptl_crystal_size_min 0.21
_refine_diff_density_max 0.403
_refine_diff_density_min -0.287
_refine_ls_extinction_coef 0.028(2)
_refine_ls_extinction_expression Fc^*^=kFc[1+0.001xFc^2^\l^3^/sin(2\q)]^-1/4^
_refine_ls_extinction_method 'SHELXL97 (Sheldrick, 2008)'
_refine_ls_goodness_of_fit_ref 1.092
_refine_ls_hydrogen_treatment constr
_refine_ls_matrix_type full
_refine_ls_number_parameters 173
_refine_ls_number_reflns 2315
_refine_ls_number_restraints 0
_refine_ls_restrained_S_all 1.092
_refine_ls_R_factor_all 0.0608
_refine_ls_R_factor_gt 0.0396
_refine_ls_shift/su_max 0.001
_refine_ls_shift/su_mean 0.000
_refine_ls_structure_factor_coef Fsqd
_refine_ls_weighting_details 'calc w=1/[\s^2^(Fo^2^)+(0.0451P)^2^+0.5763P] where P=(Fo^2^+2Fc^2^)/3'
_refine_ls_weighting_scheme calc
_refine_ls_wR_factor_gt 0.0981
_refine_ls_wR_factor_ref 0.1140
_reflns_number_gt 1725
_reflns_number_total 2315
_reflns_threshold_expression I>2sigma(I)
_cod_data_source_file ff2081.cif
_cod_data_source_block I
_cod_original_sg_symbol_H-M 'P 21/c'
_cod_database_code 2236182
_cod_database_fobs_code 2236182

loop_
_symmetry_equiv_pos_as_xyz
'x, y, z'
'-x, y+1/2, -z+1/2'
'-x, -y, -z'
'x, -y-1/2, z-1/2'

loop_
_atom_site_type_symbol
_atom_site_label
_atom_site_fract_x
_atom_site_fract_y
_atom_site_fract_z
_atom_site_U_iso_or_equiv
_atom_site_adp_type
_atom_site_calc_flag
_atom_site_refinement_flags
_atom_site_occupancy
_atom_site_symmetry_multiplicity
N N1 0.54234(15) 0.3890(3) 0.81338(12) 0.0356(5) Uani d . 1 1
H H1 0.4953 0.3948 0.7523 0.043 Uiso calc R 1 1
N N2 0.69266(15) 0.3516(3) 0.95219(12) 0.0377(5) Uani d . 1 1
H H2 0.7632 0.3273 0.9982 0.045 Uiso calc R 1 1
N N3 0.60324(16) 0.3979(3) 0.96667(13) 0.0377(5) Uani d . 1 1
N N4 0.40154(16) 0.4607(3) 0.85462(14) 0.0487(6) Uani d . 1 1
H H4A 0.3859 0.4756 0.8982 0.058 Uiso calc R 1 1
H H4B 0.3469 0.4722 0.7953 0.058 Uiso calc R 1 1
N N5 1.08698(16) 0.6753(3) 0.87403(13) 0.0420(5) Uani d . 1 1
N N6 0.62173(17) 0.6303(3) 0.38615(13) 0.0451(5) Uani d . 1 1
S S1 0.74194(6) 0.31020(11) 0.81472(5) 0.0535(3) Uani d . 1 1
C C1 0.65892(18) 0.3483(3) 0.86103(15) 0.0345(5) Uani d . 1 1
C C2 0.51320(19) 0.4188(3) 0.87965(15) 0.0342(5) Uani d . 1 1
C C3 0.9754(2) 0.6751(4) 0.84854(17) 0.0480(6) Uani d . 1 1
H H3 0.9595 0.6770 0.8967 0.058 Uiso calc R 1 1
C C4 0.8821(2) 0.6721(4) 0.75504(16) 0.0438(6) Uani d . 1 1
H H4 0.8058 0.6755 0.7414 0.053 Uiso calc R 1 1
C C5 0.90223(18) 0.6640(3) 0.68118(15) 0.0310(5) Uani d . 1 1
C C6 1.01851(19) 0.6645(4) 0.70791(16) 0.0417(6) Uani d . 1 1
H H6 1.0375 0.6606 0.6616 0.050 Uiso calc R 1 1
C C7 1.1056(2) 0.6709(4) 0.80326(17) 0.0460(6) Uani d . 1 1
H H7 1.1828 0.6721 0.8191 0.055 Uiso calc R 1 1
C C8 0.7294(2) 0.6805(4) 0.41216(18) 0.0546(7) Uani d . 1 1
H H8 0.7437 0.7076 0.3643 0.065 Uiso calc R 1 1
C C9 0.8213(2) 0.6949(4) 0.50561(17) 0.0509(7) Uani d . 1 1
H H9 0.8948 0.7324 0.5193 0.061 Uiso calc R 1 1
C C10 0.80481(18) 0.6537(3) 0.57918(15) 0.0328(5) Uani d . 1 1
C C11 0.6921(2) 0.6022(4) 0.55197(16) 0.0444(6) Uani d . 1 1
H H11 0.6752 0.5737 0.5982 0.053 Uiso calc R 1 1
C C12 0.6055(2) 0.5932(4) 0.45693(17) 0.0495(6) Uani d . 1 1
H H12 0.5306 0.5589 0.4410 0.059 Uiso calc R 1 1

loop_
_atom_site_aniso_label
_atom_site_aniso_U_11
_atom_site_aniso_U_22
_atom_site_aniso_U_33
_atom_site_aniso_U_12
_atom_site_aniso_U_13
_atom_site_aniso_U_23
N1 0.0317(10) 0.0518(12) 0.0198(9) -0.0015(8) 0.0114(8) -0.0012(8)
N2 0.0271(10) 0.0541(12) 0.0266(10) 0.0016(8) 0.0109(8) -0.0015(8)
N3 0.0343(10) 0.0523(12) 0.0273(10) 0.0052(9) 0.0170(9) 0.0023(9)
N4 0.0319(11) 0.0795(16) 0.0330(11) 0.0092(10) 0.0162(9) 0.0050(10)
N5 0.0352(11) 0.0506(13) 0.0296(10) -0.0007(9) 0.0102(9) 0.0000(9)
N6 0.0417(12) 0.0526(13) 0.0265(10) 0.0024(9) 0.0086(9) -0.0008(9)
S1 0.0467(4) 0.0750(5) 0.0509(4) -0.0104(3) 0.0342(4) -0.0130(3)
C1 0.0324(12) 0.0398(13) 0.0284(12) -0.0063(10) 0.0145(10) -0.0040(9)
C2 0.0344(12) 0.0412(13) 0.0264(12) -0.0010(10) 0.0157(10) 0.0019(10)
C3 0.0418(14) 0.0716(18) 0.0290(13) -0.0008(12) 0.0178(11) -0.0008(12)
C4 0.0313(12) 0.0660(17) 0.0316(13) -0.0017(11) 0.0152(11) 0.0021(11)
C5 0.0308(11) 0.0312(12) 0.0268(11) -0.0009(9) 0.0125(9) 0.0011(9)
C6 0.0348(13) 0.0588(16) 0.0328(13) -0.0009(11) 0.0190(11) -0.0007(11)
C7 0.0275(12) 0.0640(17) 0.0391(14) -0.0004(11) 0.0129(11) 0.0008(12)
C8 0.0579(17) 0.0742(19) 0.0285(13) -0.0081(14) 0.0211(13) 0.0033(12)
C9 0.0401(14) 0.0761(19) 0.0322(13) -0.0137(13) 0.0165(12) 0.0004(12)
C10 0.0333(12) 0.0336(12) 0.0266(11) 0.0004(9) 0.0128(10) -0.0005(9)
C11 0.0353(13) 0.0659(17) 0.0298(12) -0.0015(11) 0.0160(11) -0.0011(11)
C12 0.0324(13) 0.0705(18) 0.0352(14) -0.0017(12) 0.0113(11) -0.0038(12)

loop_
_atom_type_symbol
_atom_type_description
_atom_type_scat_dispersion_real
_atom_type_scat_dispersion_imag
_atom_type_scat_source
C C 0.0033 0.0016 'International Tables Vol C Tables 4.2.6.8 and 6.1.1.4'
H H 0.0000 0.0000 'International Tables Vol C Tables 4.2.6.8 and 6.1.1.4'
N N 0.0061 0.0033 'International Tables Vol C Tables 4.2.6.8 and 6.1.1.4'
S S 0.1246 0.1234 'International Tables Vol C Tables 4.2.6.8 and 6.1.1.4'

loop_
_geom_angle_atom_site_label_1
_geom_angle_atom_site_label_2
_geom_angle_atom_site_label_3
_geom_angle
C1 N1 C2 107.97(17)
C1 N1 H1 126.0
C2 N1 H1 126.0
C1 N2 N3 113.61(18)
C1 N2 H2 123.2
N3 N2 H2 123.2
C2 N3 N2 102.64(17)
C2 N4 H4A 120.0
C2 N4 H4B 120.0
H4A N4 H4B 120.0
C7 N5 C3 116.07(19)
C8 N6 C12 115.9(2)
N2 C1 N1 104.02(18)
N2 C1 S1 127.97(17)
N1 C1 S1 127.98(16)
N3 C2 N1 111.74(18)
N3 C2 N4 125.82(19)
N1 C2 N4 122.42(19)
N5 C3 C4 123.8(2)
N5 C3 H3 118.1
C4 C3 H3 118.1
C3 C4 C5 119.8(2)
C3 C4 H4 120.1
C5 C4 H4 120.1
C6 C5 C4 116.2(2)
C6 C5 C10 121.74(19)
C4 C5 C10 122.03(19)
C7 C6 C5 119.6(2)
C7 C6 H6 120.2
C5 C6 H6 120.2
N5 C7 C6 124.5(2)
N5 C7 H7 117.8
C6 C7 H7 117.8
N6 C8 C9 123.9(2)
N6 C8 H8 118.0
C9 C8 H8 118.0
C8 C9 C10 120.2(2)
C8 C9 H9 119.9
C10 C9 H9 119.9
C9 C10 C11 115.8(2)
C9 C10 C5 121.9(2)
C11 C10 C5 122.21(19)
C12 C11 C10 120.0(2)
C12 C11 H11 120.0
C10 C11 H11 120.0
N6 C12 C11 124.1(2)
N6 C12 H12 117.9
C11 C12 H12 117.9

loop_
_geom_bond_atom_site_label_1
_geom_bond_atom_site_label_2
_geom_bond_distance
N1 C1 1.362(3)
N1 C2 1.365(3)
N1 H1 0.8600
N2 C1 1.322(3)
N2 N3 1.390(2)
N2 H2 0.8600
N3 C2 1.304(3)
N4 C2 1.365(3)
N4 H4A 0.8600
N4 H4B 0.8600
N5 C7 1.323(3)
N5 C3 1.331(3)
N6 C8 1.324(3)
N6 C12 1.328(3)
S1 C1 1.685(2)
C3 C4 1.376(3)
C3 H3 0.9300
C4 C5 1.388(3)
C4 H4 0.9300
C5 C6 1.386(3)
C5 C10 1.486(3)
C6 C7 1.374(3)
C6 H6 0.9300
C7 H7 0.9300
C8 C9 1.374(3)
C8 H8 0.9300
C9 C10 1.380(3)
C9 H9 0.9300
C10 C11 1.384(3)
C11 C12 1.370(3)
C11 H11 0.9300
C12 H12 0.9300

loop_
_geom_hbond_atom_site_label_D
_geom_hbond_atom_site_label_H
_geom_hbond_atom_site_label_A
_geom_hbond_site_symmetry_A
_geom_hbond_distance_DH
_geom_hbond_distance_HA
_geom_hbond_distance_DA
_geom_hbond_angle_DHA
_geom_hbond_publ_flag
N1 H1 N6 3_666 0.86 1.98 2.828(3) 171 y
N2 H2 N5 3_767 0.86 2.00 2.829(3) 163 y
N4 H4A N3 3_667 0.86 2.33 3.151(3) 159 y
N4 H4B S1 2_656 0.86 2.82 3.424(2) 129 y

loop_
_geom_torsion_atom_site_label_1
_geom_torsion_atom_site_label_2
_geom_torsion_atom_site_label_3
_geom_torsion_atom_site_label_4
_geom_torsion
C1 N2 N3 C2 1.2(3)
N3 N2 C1 N1 -1.6(2)
N3 N2 C1 S1 176.54(17)
C2 N1 C1 N2 1.4(2)
C2 N1 C1 S1 -176.79(18)
N2 N3 C2 N1 -0.3(2)
N2 N3 C2 N4 178.2(2)
C1 N1 C2 N3 -0.7(3)
C1 N1 C2 N4 -179.3(2)
C7 N5 C3 C4 -0.6(4)
N5 C3 C4 C5 1.7(4)
C3 C4 C5 C6 -1.6(3)
C3 C4 C5 C10 177.8(2)
C4 C5 C6 C7 0.6(3)
C10 C5 C6 C7 -178.9(2)
C3 N5 C7 C6 -0.6(4)
C5 C6 C7 N5 0.5(4)
C12 N6 C8 C9 0.1(4)
N6 C8 C9 C10 0.8(4)
C8 C9 C10 C11 -1.0(4)
C8 C9 C10 C5 178.9(2)
C6 C5 C10 C9 -17.5(3)
C4 C5 C10 C9 163.0(2)
C6 C5 C10 C11 162.4(2)
C4 C5 C10 C11 -17.1(3)
C9 C10 C11 C12 0.5(4)
C5 C10 C11 C12 -179.4(2)
C8 N6 C12 C11 -0.7(4)
C10 C11 C12 N6 0.4(4)

loop_
_cod_related_entry_id
_cod_related_entry_database
_cod_related_entry_code
1 ChemSpider 30658050
